data_4519401
loop_
_publ_author_name
'Zhang, Tingting'
'Yang, Shiying'
'Zhang, Baoxi'
'Yang, Dezhi'
'Lu, Yang'
'Du, Guanhua'

_publ_section_title
;
 Insights Into the Properties of Amygdalin Solvatomorphs: X-ray
 Structures, Intermolecular Interactions, and Transformations.
;
_journal_issue 10
_journal_name_full 'ACS omega'
_journal_page_first 8906
_journal_page_last 8918
_journal_paper_doi 10.1021/acsomega.1c07314
_journal_volume 7
_journal_year 2022
_chemical_absolute_configuration ad
_chemical_formula_moiety 'C20 H27 N O11, C5 H12 O, 2(H2 O)'
_chemical_formula_sum 'C25 H43 N O14'
_chemical_formula_weight 581.60
_space_group_crystal_system monoclinic
_space_group_IT_number 4
_space_group_name_Hall 'P 2yb'
_space_group_name_H-M_alt 'P 1 21 1'
_atom_sites_solution_hydrogens geom
_atom_sites_solution_primary direct
_atom_sites_solution_secondary difmap
_audit_creation_date 2021-10-12
_audit_creation_method
;
Olex2 1.2-beta
(compiled 2015.11.10 svn.r3248 for OlexSys, GUI svn.r5133)
;
_cell_angle_alpha 90.00
_cell_angle_beta 97.5366(5)
_cell_angle_gamma 90.00
_cell_formula_units_Z 2
_cell_length_a 9.41201(5)
_cell_length_b 7.94140(5)
_cell_length_c 19.98256(11)
_cell_measurement_reflns_used 24719
_cell_measurement_temperature 293(2)
_cell_measurement_theta_max 72.1450
_cell_measurement_theta_min 4.4540
_cell_volume 1480.684(15)
_computing_molecular_graphics 'Olex2 (Dolomanov et al., 2009)'
_computing_publication_material 'Olex2 (Dolomanov et al., 2009)'
_computing_structure_refinement 'XL (Sheldrick, 2008)'
_computing_structure_solution 'SHELXT 2018/2 (Sheldrick, 2018)'
_diffrn_ambient_temperature 293(2)
_diffrn_measured_fraction_theta_full 0.996
_diffrn_measured_fraction_theta_max 0.996
_diffrn_measurement_device_type 'MicroMax 002+'
_diffrn_radiation_monochromator graphite
_diffrn_radiation_type CuK\a
_diffrn_radiation_wavelength 1.54184
_diffrn_reflns_av_R_equivalents 0.0369
_diffrn_reflns_av_unetI/netI 0.0175
_diffrn_reflns_limit_h_max 11
_diffrn_reflns_limit_h_min -11
_diffrn_reflns_limit_k_max 9
_diffrn_reflns_limit_k_min -9
_diffrn_reflns_limit_l_max 24
_diffrn_reflns_limit_l_min -24
_diffrn_reflns_number 29319
_diffrn_reflns_theta_full 72.24
_diffrn_reflns_theta_max 72.24
_diffrn_reflns_theta_min 4.46
_diffrn_source 'fine-focus sealed tube'
_exptl_absorpt_coefficient_mu 0.906
_exptl_crystal_density_diffrn 1.305
_exptl_crystal_density_method 'not measured'
_exptl_crystal_description prism
_exptl_crystal_F_000 624
_refine_diff_density_max 0.190
_refine_diff_density_min -0.160
_refine_diff_density_rms 0.034
_refine_ls_abs_structure_details 'Flack H D (1983), Acta Cryst. A39, 876-881'
_refine_ls_abs_structure_Flack -0.03(10)
_refine_ls_extinction_coef 0.0050(5)
_refine_ls_extinction_expression Fc^*^=kFc[1+0.001xFc^2^\l^3^/sin(2\q)]^-1/4^
_refine_ls_extinction_method SHELXL
_refine_ls_goodness_of_fit_ref 1.038
_refine_ls_hydrogen_treatment mixed
_refine_ls_matrix_type full
_refine_ls_number_parameters 378
_refine_ls_number_reflns 5063
_refine_ls_number_restraints 1
_refine_ls_restrained_S_all 1.038
_refine_ls_R_factor_all 0.0328
_refine_ls_R_factor_gt 0.0326
_refine_ls_shift/su_max 0.001
_refine_ls_shift/su_mean 0.000
_refine_ls_structure_factor_coef Fsqd
_refine_ls_weighting_details 'calc w=1/[\s^2^(Fo^2^)+(0.0634P)^2^+0.1320P] where P=(Fo^2^+2Fc^2^)/3'
_refine_ls_weighting_scheme calc
_refine_ls_wR_factor_gt 0.0913
_refine_ls_wR_factor_ref 0.0916
_reflns_number_gt 5022
_reflns_number_total 5063
_reflns_threshold_expression >2sigma(I)
_cod_data_source_file ao1c07314_si_003.cif
_cod_data_source_block 6347-20210913
_cod_database_code 4519401
_olex2_refinement_description
;
1. Fixed Uiso
 At 1.2 times of:
  All C(H) groups, All C(H,H) groups
 At 1.5 times of:
  All C(H,H,H) groups, All O(H) groups, All O(H,H) groups
2.a Free rotating group:
 O1W(H1WA,H1WB), O2W(H2WA,H2WB)
2.b Ternary CH refined with riding coordinates:
 C1(H1), C9(H9A), C10(H10), C11(H11A), C12(H12), C13(H13), C15(H15), C16(H16),
 C17(H17), C18(H18), C19(H19)
2.c Secondary CH2 refined with riding coordinates:
 C14(H14A,H14B), C20(H20A,H20B), C1P(H1PA,H1PB), C2P(H2PA,H2PB), C3P(H3PA,
 H3PB), C4P(H4PA,H4PB)
2.d Aromatic/amide H refined with riding coordinates:
 C4(H4A), C5(H5), C6(H6), C7(H7A), C8(H8A)
2.e Idealised Me refined as rotating group:
 C5P(H5PA,H5PB,H5PC)
2.f Idealised tetrahedral OH refined as rotating group:
 O2(H2), O3(H3), O4(H4), O7(H7), O8(H8), O9(H9), O11(H11), O1P(H1P)
;
_olex2_submission_special_instructions 'No special instructions were received'

loop_
_space_group_symop_id
_space_group_symop_operation_xyz
1 'x, y, z'
2 '-x, y+1/2, -z'

loop_
_atom_site_label
_atom_site_type_symbol
_atom_site_fract_x
_atom_site_fract_y
_atom_site_fract_z
_atom_site_U_iso_or_equiv
_atom_site_adp_type
_atom_site_occupancy
_atom_site_calc_flag
_atom_site_disorder_assembly
_atom_site_disorder_group
_atom_site_refinement_flags_posn
O2 O 0.79797(10) 0.11519(15) 0.40557(6) 0.0409(2) Uani 1 d . . .
H2 H 0.8558 0.1813 0.4254 0.061 Uiso 1 calc . . GR
O3 O 0.64290(11) 0.16962(16) 0.52098(5) 0.0399(2) Uani 1 d . . .
H3 H 0.6081 0.1251 0.5521 0.060 Uiso 1 calc . . GR
O4 O 0.35018(11) 0.02598(14) 0.49226(5) 0.0389(2) Uani 1 d . . .
H4 H 0.3540 -0.0736 0.4817 0.058 Uiso 1 calc . . GR
O5 O 0.43116(10) 0.20307(14) 0.33207(5) 0.0350(2) Uani 1 d . . .
O6 O 0.17901(10) 0.29621(14) 0.39309(5) 0.0377(2) Uani 1 d . . .
O7 O -0.04954(10) 0.37275(15) 0.46802(5) 0.0378(2) Uani 1 d . . .
H7 H 0.0157 0.3285 0.4932 0.057 Uiso 1 calc . . GR
O8 O -0.15336(10) 0.70988(14) 0.44856(5) 0.0361(2) Uani 1 d . . .
H8 H -0.2006 0.6509 0.4711 0.054 Uiso 1 calc . . GR
O9 O -0.14661(11) 0.84776(15) 0.31876(5) 0.0418(2) Uani 1 d . . .
H9 H -0.1631 0.9150 0.3479 0.069(7) Uiso 1 calc . . GR
O10 O 0.10963(10) 0.50367(14) 0.31878(5) 0.0368(2) Uani 1 d . . .
O11 O 0.19659(15) 0.8093(2) 0.27285(6) 0.0607(4) Uani 1 d . . .
H11 H 0.2378 0.8586 0.2449 0.091 Uiso 1 calc . . GR
O12 O 0.63938(12) 0.26427(15) 0.29122(5) 0.0422(3) Uani 1 d . . .
N1 N 0.3724(2) 0.3995(5) 0.17156(12) 0.0987(9) Uani 1 d . . .
C1 C 0.60242(17) 0.2326(3) 0.22066(7) 0.0461(4) Uani 1 d . . .
H1 H 0.5819 0.1122 0.2145 0.055 Uiso 1 calc . . R
C2 C 0.4726(2) 0.3278(4) 0.19356(9) 0.0634(5) Uani 1 d . . .
C3 C 0.73175(18) 0.2743(3) 0.18619(7) 0.0463(4) Uani 1 d . . .
C4 C 0.7333(2) 0.4056(3) 0.14119(10) 0.0640(5) Uani 1 d . . .
H4A H 0.6522 0.4718 0.1299 0.077 Uiso 1 calc . . R
C5 C 0.8585(3) 0.4380(4) 0.11262(12) 0.0820(8) Uani 1 d . . .
H5 H 0.8598 0.5257 0.0819 0.098 Uiso 1 calc . . R
C6 C 0.9781(2) 0.3432(4) 0.12912(10) 0.0780(8) Uani 1 d . . .
H6 H 1.0604 0.3659 0.1095 0.094 Uiso 1 calc . . R
C7 C 0.9779(2) 0.2133(4) 0.17491(11) 0.0752(7) Uani 1 d . . .
H7A H 1.0600 0.1491 0.1867 0.090 Uiso 1 calc . . R
C8 C 0.8542(2) 0.1794(3) 0.20325(9) 0.0617(5) Uani 1 d . . .
H8A H 0.8536 0.0918 0.2341 0.074 Uiso 1 calc . . R
C9 C 0.57737(13) 0.15531(19) 0.33381(6) 0.0329(3) Uani 1 d . . .
H9A H 0.5851 0.0382 0.3192 0.039 Uiso 1 calc . . R
C10 C 0.65696(13) 0.18073(19) 0.40419(6) 0.0311(3) Uani 1 d . . .
H10 H 0.6637 0.3018 0.4135 0.037 Uiso 1 calc . . R
C11 C 0.58155(13) 0.09671(18) 0.45833(6) 0.0309(3) Uani 1 d . . .
H11A H 0.6012 -0.0245 0.4589 0.037 Uiso 1 calc . . R
C12 C 0.41969(13) 0.12576(18) 0.44688(6) 0.0304(3) Uani 1 d . . .
H12 H 0.4029 0.2442 0.4572 0.036 Uiso 1 calc . . R
C13 C 0.35684(13) 0.09582(18) 0.37371(7) 0.0320(3) Uani 1 d . . .
H13 H 0.3702 -0.0223 0.3617 0.038 Uiso 1 calc . . R
C14 C 0.19936(14) 0.1415(2) 0.35998(8) 0.0371(3) Uani 1 d . . .
H14A H 0.1704 0.1531 0.3118 0.045 Uiso 1 calc . . R
H14B H 0.1417 0.0538 0.3769 0.045 Uiso 1 calc . . R
C15 C 0.06143(13) 0.39075(19) 0.36582(6) 0.0319(3) Uani 1 d . . .
H15 H -0.0143 0.3175 0.3436 0.038 Uiso 1 calc . . R
C16 C 0.00881(13) 0.48646(19) 0.42388(6) 0.0299(3) Uani 1 d . . .
H16 H 0.0892 0.5474 0.4490 0.036 Uiso 1 calc . . R
C17 C -0.10602(12) 0.61109(18) 0.39620(6) 0.0294(3) Uani 1 d . . .
H17 H -0.1877 0.5499 0.3723 0.035 Uiso 1 calc . . R
C18 C -0.04432(13) 0.72766(18) 0.34727(6) 0.0308(3) Uani 1 d . . .
H18 H 0.0385 0.7870 0.3712 0.037 Uiso 1 calc . . R
C19 C 0.00479(14) 0.62249(19) 0.29038(6) 0.0337(3) Uani 1 d . . .
H19 H -0.0777 0.5617 0.2669 0.040 Uiso 1 calc . . R
C20 C 0.07516(17) 0.7234(2) 0.23947(7) 0.0431(3) Uani 1 d . . .
H20A H 0.1044 0.6487 0.2054 0.052 Uiso 1 calc . . R
H20B H 0.0074 0.8041 0.2172 0.052 Uiso 1 calc . . R
O1P O 0.38398(19) 0.8924(3) 0.18247(8) 0.0761(5) Uani 1 d . . .
H1P H 0.4405 0.8194 0.1981 0.114 Uiso 1 calc . . GR
C1P C 0.3349(3) 0.8552(6) 0.11388(14) 0.0994(10) Uani 1 d . . .
H1PA H 0.2365 0.8927 0.1031 0.119 Uiso 1 calc . . R
H1PB H 0.3369 0.7344 0.1071 0.119 Uiso 1 calc . . R
C2P C 0.4256(5) 0.9393(6) 0.06749(13) 0.1113(12) Uani 1 d . . .
H2PA H 0.3805 0.9229 0.0215 0.134 Uiso 1 calc . . R
H2PB H 0.4262 1.0593 0.0765 0.134 Uiso 1 calc . . R
C3P C 0.5758(4) 0.8811(5) 0.07207(13) 0.0983(10) Uani 1 d . . .
H3PA H 0.5753 0.7616 0.0620 0.118 Uiso 1 calc . . R
H3PB H 0.6205 0.8952 0.1183 0.118 Uiso 1 calc . . R
C4P C 0.6669(6) 0.9689(8) 0.02636(18) 0.1386(18) Uani 1 d . . .
H4PA H 0.6210 0.9561 -0.0197 0.166 Uiso 1 calc . . R
H4PB H 0.6677 1.0881 0.0369 0.166 Uiso 1 calc . . R
C5P C 0.8148(6) 0.9128(9) 0.0292(2) 0.164(2) Uani 1 d . . .
H5PA H 0.8661 0.9883 0.0035 0.245 Uiso 1 calc . . GR
H5PB H 0.8167 0.8014 0.0107 0.245 Uiso 1 calc . . GR
H5PC H 0.8591 0.9116 0.0753 0.245 Uiso 1 calc . . GR
O1W O 0.58219(13) 0.0774(2) 0.64979(6) 0.0517(3) Uani 1 d . . .
H1WA H 0.6578 0.1130 0.6735 0.078 Uiso 1 d . . G
H1WB H 0.5847 -0.0288 0.6553 0.078 Uiso 1 d . . G
O2W O 0.40612(18) 0.2060(3) 0.74306(9) 0.0861(5) Uani 1 d . . .
H2WA H 0.4526 0.1615 0.7139 0.129 Uiso 1 d . . G
H2WB H 0.3314 0.2462 0.7201 0.129 Uiso 1 d . . G

loop_
_atom_site_aniso_label
_atom_site_aniso_U_11
_atom_site_aniso_U_22
_atom_site_aniso_U_33
_atom_site_aniso_U_23
_atom_site_aniso_U_13
_atom_site_aniso_U_12
O2 0.0296(4) 0.0431(6) 0.0530(6) -0.0068(5) 0.0173(4) 0.0020(4)
O3 0.0406(5) 0.0479(7) 0.0327(4) 0.0031(4) 0.0110(4) -0.0049(5)
O4 0.0412(5) 0.0366(6) 0.0440(5) 0.0035(4) 0.0246(4) -0.0023(4)
O5 0.0355(4) 0.0375(6) 0.0347(4) 0.0044(4) 0.0147(3) 0.0028(4)
O6 0.0341(4) 0.0369(6) 0.0425(5) -0.0072(4) 0.0065(4) 0.0091(4)
O7 0.0340(4) 0.0394(6) 0.0424(5) 0.0090(4) 0.0145(4) 0.0009(4)
O8 0.0381(5) 0.0348(6) 0.0393(5) -0.0037(4) 0.0202(4) 0.0024(4)
O9 0.0483(5) 0.0377(6) 0.0412(5) 0.0048(4) 0.0130(4) 0.0104(5)
O10 0.0345(4) 0.0392(6) 0.0405(5) 0.0018(4) 0.0188(4) 0.0043(4)
O11 0.0714(8) 0.0666(9) 0.0499(6) -0.0078(6) 0.0299(6) -0.0296(7)
O12 0.0508(6) 0.0469(7) 0.0327(5) -0.0007(4) 0.0199(4) -0.0112(5)
N1 0.0639(12) 0.144(3) 0.0867(14) 0.0220(16) 0.0041(10) 0.0107(14)
C1 0.0516(8) 0.0570(11) 0.0326(7) -0.0026(6) 0.0168(6) -0.0084(7)
C2 0.0535(10) 0.0899(17) 0.0483(8) 0.0069(10) 0.0123(7) -0.0058(10)
C3 0.0541(8) 0.0567(10) 0.0314(6) -0.0021(7) 0.0177(6) -0.0076(7)
C4 0.0685(11) 0.0745(15) 0.0519(9) 0.0172(9) 0.0189(8) -0.0060(10)
C5 0.0930(16) 0.097(2) 0.0617(11) 0.0259(13) 0.0326(11) -0.0217(15)
C6 0.0681(12) 0.118(2) 0.0541(10) -0.0017(12) 0.0329(9) -0.0219(14)
C7 0.0595(11) 0.110(2) 0.0608(11) -0.0013(12) 0.0266(9) 0.0093(12)
C8 0.0676(10) 0.0754(15) 0.0471(8) 0.0093(9) 0.0262(8) 0.0081(10)
C9 0.0346(6) 0.0319(7) 0.0359(6) -0.0013(5) 0.0189(5) -0.0003(5)
C10 0.0304(5) 0.0297(7) 0.0366(6) 0.0000(5) 0.0168(5) 0.0010(5)
C11 0.0318(6) 0.0284(7) 0.0348(6) 0.0028(5) 0.0136(5) 0.0013(5)
C12 0.0309(5) 0.0267(7) 0.0370(6) 0.0014(5) 0.0177(5) 0.0000(5)
C13 0.0315(6) 0.0269(7) 0.0403(6) -0.0017(5) 0.0148(5) 0.0005(5)
C14 0.0315(6) 0.0322(8) 0.0491(7) -0.0077(6) 0.0107(5) 0.0013(5)
C15 0.0300(6) 0.0309(7) 0.0368(6) -0.0009(5) 0.0121(4) 0.0020(5)
C16 0.0268(5) 0.0318(7) 0.0332(6) 0.0010(5) 0.0118(4) -0.0003(5)
C17 0.0278(5) 0.0306(7) 0.0320(6) -0.0043(5) 0.0122(4) 0.0006(5)
C18 0.0302(5) 0.0306(7) 0.0335(6) 0.0007(5) 0.0109(4) 0.0011(5)
C19 0.0358(6) 0.0347(8) 0.0325(6) 0.0009(5) 0.0114(5) 0.0004(6)
C20 0.0511(8) 0.0470(9) 0.0348(6) 0.0014(6) 0.0194(6) -0.0016(7)
O1P 0.0828(11) 0.0880(13) 0.0618(8) 0.0084(8) 0.0258(7) -0.0069(9)
C1P 0.0986(18) 0.127(3) 0.0717(14) 0.0034(18) 0.0075(13) -0.014(2)
C2P 0.158(3) 0.121(3) 0.0560(13) 0.0021(16) 0.0191(16) 0.008(3)
C3P 0.135(3) 0.104(2) 0.0628(13) -0.0015(15) 0.0385(14) -0.012(2)
C4P 0.210(5) 0.136(4) 0.086(2) 0.000(2) 0.081(3) -0.011(4)
C5P 0.201(5) 0.184(6) 0.127(3) -0.018(4) 0.101(4) -0.039(5)
O1W 0.0505(6) 0.0545(8) 0.0514(6) 0.0050(6) 0.0118(5) 0.0021(6)
O2W 0.0678(9) 0.1082(16) 0.0834(10) -0.0091(11) 0.0142(8) 0.0232(10)

loop_
_atom_type_symbol
_atom_type_description
_atom_type_scat_dispersion_real
_atom_type_scat_dispersion_imag
_atom_type_scat_source
C C 0.0181 0.0091 'International Tables Vol C Tables 4.2.6.8 and 6.1.1.4'
H H 0.0000 0.0000 'International Tables Vol C Tables 4.2.6.8 and 6.1.1.4'
N N 0.0311 0.0180 'International Tables Vol C Tables 4.2.6.8 and 6.1.1.4'
O O 0.0492 0.0322 'International Tables Vol C Tables 4.2.6.8 and 6.1.1.4'

loop_
_geom_angle_atom_site_label_1
_geom_angle_atom_site_label_2
_geom_angle_atom_site_label_3
_geom_angle
_geom_angle_site_symmetry_1
_geom_angle_site_symmetry_3
_geom_angle_publ_flag
C10 O2 H2 109.5 . . ?
C11 O3 H3 109.5 . . ?
C12 O4 H4 109.5 . . ?
C9 O5 C13 111.77(10) . . ?
C15 O6 C14 115.74(10) . . ?
C16 O7 H7 109.5 . . ?
C17 O8 H8 109.5 . . ?
C18 O9 H9 109.5 . . ?
C15 O10 C19 114.67(9) . . ?
C20 O11 H11 109.5 . . ?
C9 O12 C1 115.18(12) . . ?
O12 C1 H1 108.3 . . ?
O12 C1 C2 110.73(14) . . ?
O12 C1 C3 107.72(12) . . ?
C2 C1 H1 108.3 . . ?
C2 C1 C3 113.39(15) . . ?
C3 C1 H1 108.3 . . ?
N1 C2 C1 178.7(3) . . ?
C4 C3 C1 122.78(18) . . ?
C4 C3 C8 119.60(17) . . ?
C8 C3 C1 117.58(16) . . ?
C3 C4 H4A 120.4 . . ?
C3 C4 C5 119.2(2) . . ?
C5 C4 H4A 120.4 . . ?
C4 C5 H5 119.5 . . ?
C6 C5 C4 121.0(2) . . ?
C6 C5 H5 119.5 . . ?
C5 C6 H6 119.9 . . ?
C5 C6 C7 120.11(19) . . ?
C7 C6 H6 119.9 . . ?
C6 C7 H7A 120.3 . . ?
C6 C7 C8 119.4(2) . . ?
C8 C7 H7A 120.3 . . ?
C3 C8 C7 120.7(2) . . ?
C3 C8 H8A 119.6 . . ?
C7 C8 H8A 119.6 . . ?
O5 C9 H9A 110.8 . . ?
O5 C9 C10 110.19(10) . . ?
O12 C9 O5 107.49(11) . . ?
O12 C9 H9A 110.8 . . ?
O12 C9 C10 106.73(11) . . ?
C10 C9 H9A 110.8 . . ?
O2 C10 C9 108.37(10) . . ?
O2 C10 H10 108.6 . . ?
O2 C10 C11 110.27(11) . . ?
C9 C10 H10 108.6 . . ?
C9 C10 C11 112.37(11) . . ?
C11 C10 H10 108.6 . . ?
O3 C11 C10 105.78(11) . . ?
O3 C11 H11A 109.5 . . ?
O3 C11 C12 110.49(10) . . ?
C10 C11 H11A 109.5 . . ?
C10 C11 C12 112.07(10) . . ?
C12 C11 H11A 109.5 . . ?
O4 C12 C11 110.64(10) . . ?
O4 C12 H12 107.4 . . ?
O4 C12 C13 111.78(11) . . ?
C11 C12 H12 107.4 . . ?
C13 C12 C11 111.99(10) . . ?
C13 C12 H12 107.4 . . ?
O5 C13 C12 107.85(10) . . ?
O5 C13 H13 109.8 . . ?
O5 C13 C14 106.99(11) . . ?
C12 C13 H13 109.8 . . ?
C14 C13 C12 112.59(10) . . ?
C14 C13 H13 109.8 . . ?
O6 C14 C13 108.13(11) . . ?
O6 C14 H14A 110.1 . . ?
O6 C14 H14B 110.1 . . ?
C13 C14 H14A 110.1 . . ?
C13 C14 H14B 110.1 . . ?
H14A C14 H14B 108.4 . . ?
O6 C15 O10 107.14(10) . . ?
O6 C15 H15 110.6 . . ?
O6 C15 C16 107.05(10) . . ?
O10 C15 H15 110.6 . . ?
O10 C15 C16 110.74(11) . . ?
C16 C15 H15 110.6 . . ?
O7 C16 C15 110.25(11) . . ?
O7 C16 H16 109.3 . . ?
O7 C16 C17 109.04(10) . . ?
C15 C16 H16 109.3 . . ?
C17 C16 C15 109.60(10) . . ?
C17 C16 H16 109.3 . . ?
O8 C17 C16 111.60(10) . . ?
O8 C17 H17 109.3 . . ?
O8 C17 C18 108.69(11) . . ?
C16 C17 H17 109.3 . . ?
C16 C17 C18 108.60(10) . . ?
C18 C17 H17 109.3 . . ?
O9 C18 C17 111.83(10) . . ?
O9 C18 H18 109.1 . . ?
O9 C18 C19 108.87(10) . . ?
C17 C18 H18 109.1 . . ?
C17 C18 C19 108.92(11) . . ?
C19 C18 H18 109.1 . . ?
O10 C19 C18 109.01(10) . . ?
O10 C19 H19 109.1 . . ?
O10 C19 C20 106.04(11) . . ?
C18 C19 H19 109.1 . . ?
C20 C19 C18 114.31(12) . . ?
C20 C19 H19 109.1 . . ?
O11 C20 C19 109.55(12) . . ?
O11 C20 H20A 109.8 . . ?
O11 C20 H20B 109.8 . . ?
C19 C20 H20A 109.8 . . ?
C19 C20 H20B 109.8 . . ?
H20A C20 H20B 108.2 . . ?
C1P O1P H1P 109.5 . . ?
O1P C1P H1PA 109.3 . . ?
O1P C1P H1PB 109.3 . . ?
O1P C1P C2P 111.4(3) . . ?
H1PA C1P H1PB 108.0 . . ?
C2P C1P H1PA 109.3 . . ?
C2P C1P H1PB 109.3 . . ?
C1P C2P H2PA 108.2 . . ?
C1P C2P H2PB 108.2 . . ?
H2PA C2P H2PB 107.4 . . ?
C3P C2P C1P 116.1(3) . . ?
C3P C2P H2PA 108.2 . . ?
C3P C2P H2PB 108.2 . . ?
C2P C3P H3PA 108.3 . . ?
C2P C3P H3PB 108.3 . . ?
C2P C3P C4P 115.8(4) . . ?
H3PA C3P H3PB 107.4 . . ?
C4P C3P H3PA 108.3 . . ?
C4P C3P H3PB 108.3 . . ?
C3P C4P H4PA 108.1 . . ?
C3P C4P H4PB 108.1 . . ?
H4PA C4P H4PB 107.3 . . ?
C5P C4P C3P 117.0(5) . . ?
C5P C4P H4PA 108.1 . . ?
C5P C4P H4PB 108.1 . . ?
C4P C5P H5PA 109.5 . . ?
C4P C5P H5PB 109.5 . . ?
C4P C5P H5PC 109.5 . . ?
H5PA C5P H5PB 109.5 . . ?
H5PA C5P H5PC 109.5 . . ?
H5PB C5P H5PC 109.5 . . ?
H1WA O1W H1WB 104.5 . . ?
H2WA O2W H2WB 104.5 . . ?

loop_
_geom_bond_atom_site_label_1
_geom_bond_atom_site_label_2
_geom_bond_distance
_geom_bond_site_symmetry_2
_geom_bond_publ_flag
O2 H2 0.8200 . ?
O2 C10 1.4225(15) . ?
O3 H3 0.8200 . ?
O3 C11 1.4304(17) . ?
O4 H4 0.8200 . ?
O4 C12 1.4261(15) . ?
O5 C9 1.4234(16) . ?
O5 C13 1.4352(16) . ?
O6 C14 1.4201(18) . ?
O6 C15 1.3882(16) . ?
O7 H7 0.8200 . ?
O7 C16 1.4221(16) . ?
O8 H8 0.8200 . ?
O8 C17 1.4253(15) . ?
O9 H9 0.8200 . ?
O9 C18 1.4204(17) . ?
O10 C15 1.4161(16) . ?
O10 C19 1.4280(17) . ?
O11 H11 0.8200 . ?
O11 C20 1.420(2) . ?
O12 C1 1.4295(18) . ?
O12 C9 1.3943(16) . ?
N1 C2 1.140(3) . ?
C1 H1 0.9800 . ?
C1 C2 1.478(3) . ?
C1 C3 1.512(2) . ?
C3 C4 1.378(3) . ?
C3 C8 1.382(3) . ?
C4 H4A 0.9300 . ?
C4 C5 1.398(3) . ?
C5 H5 0.9300 . ?
C5 C6 1.359(4) . ?
C6 H6 0.9300 . ?
C6 C7 1.379(4) . ?
C7 H7A 0.9300 . ?
C7 C8 1.386(3) . ?
C8 H8A 0.9300 . ?
C9 H9A 0.9800 . ?
C9 C10 1.5178(18) . ?
C10 H10 0.9800 . ?
C10 C11 1.5233(16) . ?
C11 H11A 0.9800 . ?
C11 C12 1.5281(16) . ?
C12 H12 0.9800 . ?
C12 C13 1.5222(18) . ?
C13 H13 0.9800 . ?
C13 C14 1.5157(17) . ?
C14 H14A 0.9700 . ?
C14 H14B 0.9700 . ?
C15 H15 0.9800 . ?
C15 C16 1.5230(17) . ?
C16 H16 0.9800 . ?
C16 C17 1.5154(18) . ?
C17 H17 0.9800 . ?
C17 C18 1.5163(18) . ?
C18 H18 0.9800 . ?
C18 C19 1.5301(18) . ?
C19 H19 0.9800 . ?
C19 C20 1.5141(19) . ?
C20 H20A 0.9700 . ?
C20 H20B 0.9700 . ?
O1P H1P 0.8200 . ?
O1P C1P 1.419(3) . ?
C1P H1PA 0.9700 . ?
C1P H1PB 0.9700 . ?
C1P C2P 1.497(5) . ?
C2P H2PA 0.9700 . ?
C2P H2PB 0.9700 . ?
C2P C3P 1.478(5) . ?
C3P H3PA 0.9700 . ?
C3P H3PB 0.9700 . ?
C3P C4P 1.504(5) . ?
C4P H4PA 0.9700 . ?
C4P H4PB 0.9700 . ?
C4P C5P 1.456(7) . ?
C5P H5PA 0.9600 . ?
C5P H5PB 0.9600 . ?
C5P H5PC 0.9600 . ?
O1W H1WA 0.8500 . ?
O1W H1WB 0.8499 . ?
O2W H2WA 0.8499 . ?
O2W H2WB 0.8498 . ?

loop_
_geom_torsion_atom_site_label_1
_geom_torsion_atom_site_label_2
_geom_torsion_atom_site_label_3
_geom_torsion_atom_site_label_4
_geom_torsion
_geom_torsion_site_symmetry_1
_geom_torsion_site_symmetry_2
_geom_torsion_site_symmetry_3
_geom_torsion_site_symmetry_4
_geom_torsion_publ_flag
O2 C10 C11 O3 75.14(13) . . . . ?
O2 C10 C11 C12 -164.40(11) . . . . ?
O3 C11 C12 O4 -70.77(15) . . . . ?
O3 C11 C12 C13 163.80(11) . . . . ?
O4 C12 C13 O5 178.97(10) . . . . ?
O4 C12 C13 C14 61.16(15) . . . . ?
O5 C9 C10 O2 173.93(11) . . . . ?
O5 C9 C10 C11 51.84(16) . . . . ?
O5 C13 C14 O6 -75.45(13) . . . . ?
O6 C15 C16 O7 -68.03(13) . . . . ?
O6 C15 C16 C17 171.94(11) . . . . ?
O7 C16 C17 O8 62.25(14) . . . . ?
O7 C16 C17 C18 -177.96(10) . . . . ?
O8 C17 C18 O9 -58.84(13) . . . . ?
O8 C17 C18 C19 -179.22(10) . . . . ?
O9 C18 C19 O10 178.94(11) . . . . ?
O9 C18 C19 C20 60.48(14) . . . . ?
O10 C15 C16 O7 175.50(9) . . . . ?
O10 C15 C16 C17 55.47(13) . . . . ?
O10 C19 C20 O11 -61.41(16) . . . . ?
O12 C1 C2 N1 -168(12) . . . . ?
O12 C1 C3 C4 -113.84(19) . . . . ?
O12 C1 C3 C8 63.6(2) . . . . ?
O12 C9 C10 O2 -69.65(14) . . . . ?
O12 C9 C10 C11 168.25(11) . . . . ?
C1 O12 C9 O5 -75.62(15) . . . . ?
C1 O12 C9 C10 166.18(12) . . . . ?
C1 C3 C4 C5 178.6(2) . . . . ?
C1 C3 C8 C7 -178.4(2) . . . . ?
C2 C1 C3 C4 9.0(3) . . . . ?
C2 C1 C3 C8 -173.50(18) . . . . ?
C3 C1 C2 N1 70(13) . . . . ?
C3 C4 C5 C6 -0.6(4) . . . . ?
C4 C3 C8 C7 -0.9(3) . . . . ?
C4 C5 C6 C7 -0.4(4) . . . . ?
C5 C6 C7 C8 0.7(4) . . . . ?
C6 C7 C8 C3 -0.1(4) . . . . ?
C8 C3 C4 C5 1.2(3) . . . . ?
C9 O5 C13 C12 66.81(13) . . . . ?
C9 O5 C13 C14 -171.83(11) . . . . ?
C9 O12 C1 C2 89.90(18) . . . . ?
C9 O12 C1 C3 -145.59(14) . . . . ?
C9 C10 C11 O3 -163.85(11) . . . . ?
C9 C10 C11 C12 -43.38(16) . . . . ?
C10 C11 C12 O4 171.53(11) . . . . ?
C10 C11 C12 C13 46.11(16) . . . . ?
C11 C12 C13 O5 -56.24(14) . . . . ?
C11 C12 C13 C14 -174.05(12) . . . . ?
C12 C13 C14 O6 42.87(16) . . . . ?
C13 O5 C9 O12 179.00(10) . . . . ?
C13 O5 C9 C10 -65.06(15) . . . . ?
C14 O6 C15 O10 -92.39(14) . . . . ?
C14 O6 C15 C16 148.78(11) . . . . ?
C15 O6 C14 C13 154.99(12) . . . . ?
C15 O10 C19 C18 59.37(14) . . . . ?
C15 O10 C19 C20 -177.11(11) . . . . ?
C15 C16 C17 O8 -176.98(10) . . . . ?
C15 C16 C17 C18 -57.19(13) . . . . ?
C16 C17 C18 O9 179.56(11) . . . . ?
C16 C17 C18 C19 59.19(13) . . . . ?
C17 C18 C19 O10 -58.88(13) . . . . ?
C17 C18 C19 C20 -177.33(11) . . . . ?
C18 C19 C20 O11 58.72(16) . . . . ?
C19 O10 C15 O6 -174.30(11) . . . . ?
C19 O10 C15 C16 -57.89(14) . . . . ?
O1P C1P C2P C3P 65.7(5) . . . . ?
C1P C2P C3P C4P -178.7(3) . . . . ?
C2P C3P C4P C5P -179.3(4) . . . . ?
